data_4325029
loop_
_publ_author_name
'Victor I. Ovcharenko'
'Sergei V. Fokin'
'Elena Yu. Fursova'
'Olga V. Kuznetsova'
'Eugene V. Tretyakov'
'Galina V. Romanenko'
'Artem S. Bogomyakov'

_publ_section_title
;
 "Jumping Crystals": Oxygen-Evolving Metal-Nitroxide Complexes
;
_journal_name_full 'Inorganic Chemistry'
_journal_page_first 4307
_journal_page_last 4312
_journal_paper_doi 10.1021/ic1022483
_journal_volume 50
_journal_year 2011
_chemical_formula_sum 'C73 H96 Cu3 F12 N8 O16'
_chemical_formula_weight 1760.20
_chemical_name_systematic
; 
 ? 
;
_space_group_IT_number 2
_symmetry_cell_setting triclinic
_symmetry_space_group_name_Hall '-P 1'
_symmetry_space_group_name_H-M 'P -1'
_atom_sites_solution_hydrogens geom
_atom_sites_solution_primary direct
_atom_sites_solution_secondary difmap
_audit_creation_method SHELXL-97
_cell_angle_alpha 65.853(9)
_cell_angle_beta 77.863(9)
_cell_angle_gamma 65.048(9)
_cell_formula_units_Z 1
_cell_length_a 13.211(6)
_cell_length_b 13.484(6)
_cell_length_c 14.439(6)
_cell_measurement_reflns_used 1764
_cell_measurement_temperature 293(1)
_cell_measurement_theta_max 18.04
_cell_measurement_theta_min 2.25
_cell_volume 2125.8(16)
_computing_cell_refinement 'Bruker SMART'
_computing_data_collection 'Bruker SMART'
_computing_data_reduction 'Bruker SAINT'
_computing_molecular_graphics 'Bruker SHELXTL'
_computing_publication_material 'Bruker SHELXTL'
_computing_structure_refinement 'SHELXL-97 (Sheldrick, 1997)'
_computing_structure_solution 'SHELXS-97 (Sheldrick, 1990)'
_diffrn_ambient_temperature 293(1)
_diffrn_measured_fraction_theta_full 0.993
_diffrn_measured_fraction_theta_max 0.993
_diffrn_measurement_device_type 'CCD area detector'
_diffrn_measurement_method 'phi and omega scans'
_diffrn_radiation_monochromator graphite
_diffrn_radiation_source 'fine-focus sealed tube'
_diffrn_radiation_type MoK\a
_diffrn_radiation_wavelength 0.71073
_diffrn_reflns_av_R_equivalents 0.1311
_diffrn_reflns_av_sigmaI/netI 0.1535
_diffrn_reflns_limit_h_max 14
_diffrn_reflns_limit_h_min -14
_diffrn_reflns_limit_k_max 14
_diffrn_reflns_limit_k_min -15
_diffrn_reflns_limit_l_max 16
_diffrn_reflns_limit_l_min -16
_diffrn_reflns_number 16512
_diffrn_reflns_theta_full 23.32
_diffrn_reflns_theta_max 23.32
_diffrn_reflns_theta_min 1.89
_exptl_absorpt_coefficient_mu 0.834
_exptl_absorpt_correction_type none
_exptl_crystal_colour blue-green
_exptl_crystal_density_diffrn 1.375
_exptl_crystal_description plate
_exptl_crystal_F_000 913
_exptl_crystal_size_max 0.20
_exptl_crystal_size_mid 0.20
_exptl_crystal_size_min 0.10
_refine_diff_density_max 0.587
_refine_diff_density_min -0.401
_refine_diff_density_rms 0.087
_refine_ls_extinction_method none
_refine_ls_goodness_of_fit_ref 0.939
_refine_ls_hydrogen_treatment constr
_refine_ls_matrix_type full
_refine_ls_number_parameters 524
_refine_ls_number_reflns 6097
_refine_ls_number_restraints 10
_refine_ls_restrained_S_all 0.938
_refine_ls_R_factor_all 0.1202
_refine_ls_R_factor_gt 0.0650
_refine_ls_shift/su_max 0.001
_refine_ls_shift/su_mean 0.000
_refine_ls_structure_factor_coef Fsqd
_refine_ls_weighting_details 'calc w=1/[\s^2^(Fo^2^)+(0.0486P)^2^+0.0000P] where P=(Fo^2^+2Fc^2^)/3'
_refine_ls_weighting_scheme calc
_refine_ls_wR_factor_gt 0.1295
_refine_ls_wR_factor_ref 0.1471
_reflns_number_gt 3514
_reflns_number_total 6097
_reflns_threshold_expression >2sigma(I)
_cod_data_source_file ic1022483_si_001_08.cif
_cod_data_source_block CuL4
_cod_database_code 4325029

loop_
_symmetry_equiv_pos_as_xyz
'x, y, z'
'-x, -y, -z'

loop_
_atom_site_label
_atom_site_type_symbol
_atom_site_fract_x
_atom_site_fract_y
_atom_site_fract_z
_atom_site_U_iso_or_equiv
_atom_site_adp_type
_atom_site_occupancy
_atom_site_symmetry_multiplicity
_atom_site_calc_flag
_atom_site_refinement_flags
_atom_site_disorder_assembly
_atom_site_disorder_group
Cu1 Cu 0.49665(5) 0.44716(6) 0.09758(5) 0.0389(2) Uani 1 1 d . . .
O11 O 0.3361(3) 0.5036(3) 0.0866(3) 0.0507(12) Uani 1 1 d . . .
O12 O 0.3422(3) 0.5959(3) -0.0813(3) 0.0522(12) Uani 1 1 d . . .
C11 C 0.2929(5) 0.5619(5) 0.0035(5) 0.0444(16) Uani 1 1 d . . .
C12 C 0.1663(5) 0.5977(6) -0.0001(5) 0.063(2) Uani 1 1 d . . .
C13 C 0.1159(6) 0.5405(9) 0.1002(7) 0.161(5) Uani 1 1 d . . .
H13A H 0.0372 0.5650 0.0944 0.242 Uiso 1 1 calc R . .
H13B H 0.1276 0.5632 0.1508 0.242 Uiso 1 1 calc R . .
H13C H 0.1507 0.4568 0.1195 0.242 Uiso 1 1 calc R . .
C14 C 0.1448(8) 0.5641(13) -0.0766(9) 0.241(7) Uani 1 1 d . . .
H14A H 0.0658 0.5862 -0.0785 0.361 Uiso 1 1 calc R . .
H14B H 0.1816 0.4808 -0.0593 0.361 Uiso 1 1 calc R . .
H14C H 0.1730 0.6034 -0.1421 0.361 Uiso 1 1 calc R . .
C15 C 0.1135(7) 0.7243(8) -0.0268(11) 0.212(7) Uani 1 1 d . . .
H15A H 0.0343 0.7486 -0.0296 0.318 Uiso 1 1 calc R . .
H15B H 0.1431 0.7624 -0.0920 0.318 Uiso 1 1 calc R . .
H15C H 0.1283 0.7454 0.0235 0.318 Uiso 1 1 calc R . .
O21 O 0.4810(3) 0.5951(3) 0.1029(3) 0.0557(12) Uani 1 1 d . . .
O22 O 0.4885(3) 0.6854(3) -0.0650(3) 0.0534(12) Uani 1 1 d . . .
C21 C 0.4838(5) 0.6801(5) 0.0229(5) 0.0461(17) Uani 1 1 d . . .
C22 C 0.4776(6) 0.7892(5) 0.0373(5) 0.066(2) Uani 1 1 d . . .
C23 C 0.4975(10) 0.8756(8) -0.0606(7) 0.180(5) Uani 1 1 d . . .
H23A H 0.4931 0.9431 -0.0499 0.270 Uiso 1 1 calc R . .
H23B H 0.4419 0.8990 -0.1068 0.270 Uiso 1 1 calc R . .
H23C H 0.5704 0.8410 -0.0887 0.270 Uiso 1 1 calc R . .
C24 C 0.3649(10) 0.8445(9) 0.0779(11) 0.243(7) Uani 1 1 d . . .
H24A H 0.3603 0.9130 0.0871 0.364 Uiso 1 1 calc R . .
H24B H 0.3506 0.7899 0.1421 0.364 Uiso 1 1 calc R . .
H24C H 0.3105 0.8667 0.0311 0.364 Uiso 1 1 calc R . .
C25 C 0.5612(11) 0.7566(8) 0.1078(10) 0.257(7) Uani 1 1 d . . .
H25A H 0.5564 0.8256 0.1161 0.385 Uiso 1 1 calc R . .
H25B H 0.6345 0.7206 0.0811 0.385 Uiso 1 1 calc R . .
H25C H 0.5474 0.7024 0.1724 0.385 Uiso 1 1 calc R . .
Cu2 Cu 1.0000 0.0000 0.5000 0.0435(3) Uani 1 2 d S . .
O1 O 0.9548(3) 0.1951(4) 0.4720(3) 0.0676(14) Uani 1 1 d . . .
C1 C 0.9469(9) 0.3855(8) 0.3857(9) 0.088(3) Uani 1 1 d . . .
F1 F 0.8903(14) 0.4664(11) 0.2995(12) 0.127(6) Uani 0.50 1 d P . .
F2 F 1.0316(12) 0.4134(12) 0.3787(16) 0.124(7) Uani 0.50 1 d P . .
F3 F 0.8730(14) 0.4130(10) 0.4569(11) 0.091(4) Uani 0.50 1 d P . .
F1A F 0.855(2) 0.427(2) 0.408(3) 0.249(17) Uani 0.50 1 d P . .
F2A F 0.967(2) 0.4492(12) 0.2989(16) 0.200(12) Uani 0.50 1 d P . .
F3A F 1.011(2) 0.3891(17) 0.4441(17) 0.197(11) Uani 0.50 1 d P . .
C2 C 0.9858(6) 0.2581(6) 0.3928(6) 0.059(2) Uani 1 1 d . . .
C3 C 1.0540(5) 0.2291(6) 0.3138(5) 0.0603(19) Uani 1 1 d . . .
H3A H 1.0750 0.2871 0.2620 0.072 Uiso 1 1 calc R . .
C4 C 1.0930(5) 0.1218(6) 0.3059(5) 0.0465(17) Uani 1 1 d . . .
C5 C 1.1713(6) 0.1077(7) 0.2142(6) 0.073(2) Uani 1 1 d . . .
F4 F 1.1368(4) 0.0695(5) 0.1606(4) 0.1265(18) Uani 1 1 d . . .
F5 F 1.2697(4) 0.0311(5) 0.2416(4) 0.148(2) Uani 1 1 d . . .
F6 F 1.1838(4) 0.2041(4) 0.1474(4) 0.134(2) Uani 1 1 d . . .
O2 O 1.0768(3) 0.0307(3) 0.3627(3) 0.0482(11) Uani 1 1 d . . .
O1A O 0.5271(3) 0.3442(3) 0.2659(3) 0.0459(11) Uani 1 1 d . . .
N1A N 0.4891(3) 0.2815(4) 0.3473(3) 0.0362(12) Uani 1 1 d . . .
C1A C 0.3679(4) 0.3024(5) 0.3717(4) 0.0390(15) Uani 1 1 d . . .
C2A C 0.2981(5) 0.4324(5) 0.3404(5) 0.0527(18) Uani 1 1 d . . .
H2AA H 0.3023 0.4685 0.2677 0.079 Uiso 1 1 calc R . .
H2AB H 0.3259 0.4674 0.3702 0.079 Uiso 1 1 calc R . .
H2AC H 0.2217 0.4437 0.3634 0.079 Uiso 1 1 calc R . .
C3A C 0.3389(5) 0.2498(5) 0.3093(4) 0.0564(18) Uani 1 1 d . . .
H3AA H 0.3392 0.2979 0.2386 0.085 Uiso 1 1 calc R . .
H3AB H 0.2661 0.2467 0.3310 0.085 Uiso 1 1 calc R . .
H3AC H 0.3932 0.1720 0.3192 0.085 Uiso 1 1 calc R . .
C4A C 0.3698(4) 0.2314(5) 0.4870(4) 0.0391(15) Uani 1 1 d . . .
C5A C 0.3535(5) 0.3026(5) 0.5516(4) 0.062(2) Uani 1 1 d . . .
H5AA H 0.3555 0.2535 0.6222 0.092 Uiso 1 1 calc R . .
H5AB H 0.2826 0.3670 0.5388 0.092 Uiso 1 1 calc R . .
H5AC H 0.4122 0.3322 0.5347 0.092 Uiso 1 1 calc R . .
C6A C 0.2884(5) 0.1679(5) 0.5273(5) 0.064(2) Uani 1 1 d . . .
H6AA H 0.2952 0.1263 0.5992 0.096 Uiso 1 1 calc R . .
H6AB H 0.3055 0.1134 0.4942 0.096 Uiso 1 1 calc R . .
H6AC H 0.2134 0.2242 0.5137 0.096 Uiso 1 1 calc R . .
N2A N 0.4868(4) 0.1463(4) 0.4981(4) 0.0484(13) Uani 1 1 d . . .
O2A O 0.5211(3) 0.0559(3) 0.5784(3) 0.0641(13) Uani 1 1 d . . .
C7A C 0.5529(5) 0.1863(5) 0.4178(4) 0.0377(15) Uani 1 1 d . . .
C8A C 0.6728(5) 0.1323(5) 0.4125(4) 0.0395(15) Uani 1 1 d . . .
C9A C 0.7495(5) 0.0999(4) 0.4793(4) 0.0423(16) Uani 1 1 d . . .
H9AA H 0.7334 0.1087 0.5420 0.051 Uiso 1 1 calc R . .
N3A N 0.8545(4) 0.0521(4) 0.4398(4) 0.0410(12) Uani 1 1 d . . .
C10A C 0.8402(5) 0.0551(5) 0.3524(5) 0.0447(16) Uani 1 1 d . . .
H10A H 0.8985 0.0273 0.3094 0.054 Uiso 1 1 calc R . .
N4A N 0.7334(4) 0.1022(4) 0.3310(4) 0.0433(13) Uani 1 1 d . . .
C11A C 0.6865(5) 0.1117(5) 0.2426(4) 0.0606(19) Uani 1 1 d . . .
H11A H 0.7463 0.0851 0.1969 0.091 Uiso 1 1 calc R . .
H11B H 0.6402 0.1919 0.2083 0.091 Uiso 1 1 calc R . .
H11C H 0.6425 0.0640 0.2648 0.091 Uiso 1 1 calc R . .
C1S C -0.2066(5) 0.8229(4) 0.1358(4) 0.386(14) Uani 1 1 d . A 1
H1SA H -0.2308 0.7591 0.1750 0.580 Uiso 1 1 d R A 1
H1SB H -0.2671 0.8958 0.1326 0.580 Uiso 1 1 d R A 1
H1SC H -0.1835 0.8223 0.0684 0.580 Uiso 1 1 d R A 1
C2S C -0.1288(5) 0.8124(4) 0.1757(4) 0.186(7) Uani 1 1 d RD A 1
C3S C -0.0740(5) 0.7314(4) 0.2642(4) 0.222(9) Uani 1 1 d RD A 1
H3SA H -0.0955 0.6661 0.3055 0.267 Uiso 1 1 d R A 1
C4S C 0.0121(5) 0.7449(4) 0.2930(4) 0.317(15) Uani 1 1 d RD A 1
H4SA H 0.0500 0.6889 0.3541 0.381 Uiso 1 1 d R A 1
C5S C 0.0432(5) 0.8394(4) 0.2332(4) 0.211(7) Uani 1 1 d RD A 1
H5SA H 0.1027 0.8487 0.2530 0.253 Uiso 1 1 d R A 1
C6S C -0.0116(5) 0.9204(4) 0.1446(4) 0.171(6) Uani 1 1 d RD A 1
H6SA H 0.0099 0.9857 0.1033 0.206 Uiso 1 1 d R A 1
C7S C -0.0977(5) 0.9069(4) 0.1159(4) 0.155(5) Uani 1 1 d RD A 1
H7SA H -0.1356 0.9629 0.0548 0.186 Uiso 1 1 d R A 1
C2SA C 0.4248(5) 0.5799(4) 0.4436(4) 0.096(8) Uani 0.50 1 d PRD . 1
H2SA H 0.3695 0.6444 0.3979 0.115 Uiso 0.50 1 d PR A 1
C3SA C 0.5172(5) 0.5042(4) 0.4069(4) 0.390(15) Uani 0.50 1 d PRD . 1
H3SB H 0.5258 0.5164 0.3358 0.468 Uiso 0.50 1 d PR A 1
C4SA C 0.5971(5) 0.4109(4) 0.4731(4) 0.43(3) Uani 0.50 1 d PRD . 1
H4SB H 0.6609 0.3586 0.4478 0.521 Uiso 0.50 1 d PR A 1
C5SA C 0.5847(5) 0.3933(4) 0.5760(4) 0.303(15) Uani 0.50 1 d PRD . 1
H5SB H 0.6399 0.3288 0.6218 0.364 Uiso 0.50 1 d PR A 1
C6SA C 0.4922(5) 0.4690(4) 0.6127(4) 0.098(7) Uani 0.50 1 d PRD . 1
H6SB H 0.4836 0.4568 0.6838 0.118 Uiso 0.50 1 d PR A 1
C7SA C 0.4123(5) 0.5623(4) 0.5465(4) 0.076(6) Uani 0.50 1 d PRD . 1
C1SA C 0.317(4) 0.607(5) 0.619(4) 0.60(5) Uiso 0.50 1 d PD . 1
H1SD H 0.3643 0.5780 0.6743 0.905 Uiso 0.50 1 d PR . 1
H1SE H 0.2677 0.6861 0.6088 0.905 Uiso 0.50 1 d PR . 1
H1SF H 0.2747 0.5586 0.6350 0.905 Uiso 0.50 1 d PR . 1

loop_
_atom_site_aniso_label
_atom_site_aniso_U_11
_atom_site_aniso_U_22
_atom_site_aniso_U_33
_atom_site_aniso_U_23
_atom_site_aniso_U_13
_atom_site_aniso_U_12
Cu1 0.0355(4) 0.0366(4) 0.0420(5) -0.0087(3) -0.0050(3) -0.0151(3)
O11 0.029(2) 0.064(3) 0.042(2) -0.003(2) -0.006(2) -0.016(2)
O12 0.040(2) 0.060(3) 0.044(3) -0.004(2) -0.006(2) -0.021(2)
C11 0.037(4) 0.035(3) 0.058(4) -0.010(3) -0.006(3) -0.014(3)
C12 0.033(4) 0.073(5) 0.067(5) -0.010(4) -0.012(4) -0.015(4)
C13 0.051(5) 0.244(12) 0.123(8) 0.015(8) 0.002(5) -0.078(7)
C14 0.090(7) 0.55(2) 0.222(12) -0.250(14) 0.027(8) -0.158(11)
C15 0.050(6) 0.091(8) 0.385(19) -0.024(10) -0.006(9) 0.013(6)
O21 0.080(3) 0.045(2) 0.054(3) -0.020(2) 0.001(2) -0.033(2)
O22 0.075(3) 0.043(2) 0.047(3) -0.012(2) -0.010(2) -0.027(2)
C21 0.039(4) 0.040(4) 0.063(5) -0.016(4) -0.004(3) -0.019(3)
C22 0.082(5) 0.042(4) 0.081(5) -0.024(4) -0.014(4) -0.023(4)
C23 0.380(15) 0.117(7) 0.110(8) -0.042(6) 0.038(9) -0.176(9)
C24 0.210(13) 0.156(9) 0.428(19) -0.232(11) 0.138(13) -0.077(9)
C25 0.391(15) 0.081(7) 0.354(16) -0.014(9) -0.299(14) -0.071(9)
Cu2 0.0314(6) 0.0444(6) 0.0469(7) -0.0103(5) -0.0048(5) -0.0118(5)
O1 0.064(3) 0.057(3) 0.071(3) -0.017(3) 0.007(3) -0.024(2)
C1 0.072(7) 0.075(6) 0.109(8) -0.027(6) 0.006(6) -0.030(5)
F1 0.134(13) 0.057(7) 0.120(10) -0.037(7) -0.059(10) 0.057(8)
F2 0.076(8) 0.072(8) 0.23(2) -0.045(10) -0.012(10) -0.037(7)
F3 0.109(11) 0.047(6) 0.106(8) -0.042(5) 0.028(7) -0.020(6)
F1A 0.137(18) 0.178(18) 0.42(5) -0.17(2) 0.11(2) -0.047(14)
F2A 0.21(2) 0.045(8) 0.187(17) 0.006(9) 0.050(17) 0.026(11)
F3A 0.26(3) 0.141(13) 0.25(2) -0.111(15) -0.08(2) -0.057(14)
C2 0.060(5) 0.047(4) 0.067(5) -0.007(4) -0.009(4) -0.027(4)
C3 0.055(4) 0.070(5) 0.059(5) -0.021(4) 0.016(4) -0.037(4)
C4 0.026(3) 0.060(4) 0.048(4) -0.011(4) -0.008(3) -0.016(3)
C5 0.057(5) 0.072(5) 0.078(6) -0.023(5) 0.009(5) -0.023(4)
F4 0.139(5) 0.187(5) 0.094(4) -0.081(4) 0.026(3) -0.085(4)
F5 0.061(3) 0.202(6) 0.104(4) -0.047(4) 0.018(3) 0.004(4)
F6 0.159(5) 0.127(4) 0.107(4) -0.036(3) 0.068(3) -0.087(4)
O2 0.043(3) 0.046(2) 0.046(3) -0.007(2) -0.004(2) -0.016(2)
O1A 0.041(2) 0.046(2) 0.039(2) 0.000(2) -0.0014(19) -0.020(2)
N1A 0.026(3) 0.033(3) 0.041(3) -0.009(2) -0.007(2) -0.005(2)
C1A 0.027(3) 0.036(3) 0.049(4) -0.014(3) -0.003(3) -0.007(3)
C2A 0.035(4) 0.042(4) 0.069(4) -0.018(3) -0.004(3) -0.005(3)
C3A 0.049(4) 0.061(4) 0.061(4) -0.016(4) -0.008(3) -0.026(3)
C4A 0.028(3) 0.037(3) 0.049(4) -0.016(3) 0.004(3) -0.010(3)
C5A 0.053(4) 0.060(4) 0.059(4) -0.018(4) 0.005(4) -0.017(3)
C6A 0.053(4) 0.056(4) 0.080(5) -0.022(4) 0.020(4) -0.030(3)
N2A 0.049(3) 0.049(3) 0.043(3) -0.010(3) 0.001(3) -0.022(3)
O2A 0.062(3) 0.052(3) 0.047(3) 0.009(2) -0.010(2) -0.015(2)
C7A 0.033(3) 0.036(3) 0.043(4) -0.013(3) -0.006(3) -0.011(3)
C8A 0.033(4) 0.037(3) 0.046(4) -0.011(3) -0.006(3) -0.012(3)
C9A 0.029(4) 0.040(3) 0.049(4) -0.018(3) -0.002(3) -0.003(3)
N3A 0.036(3) 0.043(3) 0.040(3) -0.015(2) -0.008(2) -0.008(2)
C10A 0.032(4) 0.042(4) 0.049(4) -0.016(3) 0.002(3) -0.006(3)
N4A 0.031(3) 0.045(3) 0.041(3) -0.012(2) 0.001(3) -0.007(2)
C11A 0.062(5) 0.071(5) 0.044(4) -0.024(4) -0.010(4) -0.014(4)
C1S 0.139(15) 0.63(3) 0.54(3) -0.43(3) 0.026(17) -0.089(19)
C2S 0.192(14) 0.140(11) 0.169(12) -0.083(9) 0.100(11) -0.034(10)
C3S 0.34(2) 0.120(10) 0.167(13) -0.088(10) 0.130(14) -0.079(12)
C4S 0.51(3) 0.105(11) 0.142(12) -0.056(10) 0.079(16) 0.026(15)
C5S 0.265(15) 0.188(12) 0.207(14) -0.162(11) 0.150(12) -0.097(12)
C6S 0.221(15) 0.113(9) 0.113(9) -0.034(7) 0.058(9) -0.040(9)
C7S 0.161(12) 0.126(9) 0.179(12) -0.089(8) 0.057(9) -0.050(8)
C2SA 0.106(12) 0.037(9) 0.163(19) 0.001(11) -0.094(14) -0.039(9)
C3SA 0.97(4) 0.23(2) 0.17(2) 0.136(17) -0.32(3) -0.47(2)
C4SA 0.57(4) 0.45(3) 0.64(7) -0.44(4) 0.41(5) -0.49(3)
C5SA 0.61(3) 0.47(3) 0.17(2) -0.20(2) 0.21(3) -0.53(3)
C6SA 0.123(14) 0.089(11) 0.127(15) -0.088(11) 0.103(12) -0.084(11)
C7SA 0.068(11) 0.085(12) 0.104(15) -0.044(12) 0.003(12) -0.050(10)

loop_
_atom_type_symbol
_atom_type_description
_atom_type_scat_dispersion_real
_atom_type_scat_dispersion_imag
_atom_type_scat_source
C C 0.0033 0.0016 'International Tables Vol C Tables 4.2.6.8 and 6.1.1.4'
H H 0.0000 0.0000 'International Tables Vol C Tables 4.2.6.8 and 6.1.1.4'
N N 0.0061 0.0033 'International Tables Vol C Tables 4.2.6.8 and 6.1.1.4'
O O 0.0106 0.0060 'International Tables Vol C Tables 4.2.6.8 and 6.1.1.4'
F F 0.0171 0.0103 'International Tables Vol C Tables 4.2.6.8 and 6.1.1.4'
Cu Cu 0.3201 1.2651 'International Tables Vol C Tables 4.2.6.8 and 6.1.1.4'

loop_
_geom_angle_atom_site_label_1
_geom_angle_atom_site_label_2
_geom_angle_atom_site_label_3
_geom_angle
_geom_angle_site_symmetry_1
_geom_angle_site_symmetry_3
O12 Cu1 O11 169.38(15) 2_665 .
O12 Cu1 O21 89.11(17) 2_665 .
O11 Cu1 O21 90.60(17) . .
O12 Cu1 O22 90.34(17) 2_665 2_665
O11 Cu1 O22 87.99(17) . 2_665
O21 Cu1 O22 169.37(16) . 2_665
O12 Cu1 O1A 85.21(14) 2_665 .
O11 Cu1 O1A 105.40(14) . .
O21 Cu1 O1A 94.73(15) . .
O22 Cu1 O1A 95.81(15) 2_665 .
O12 Cu1 Cu1 83.75(12) 2_665 2_665
O11 Cu1 Cu1 85.65(11) . 2_665
O21 Cu1 Cu1 85.15(12) . 2_665
O22 Cu1 Cu1 84.24(12) 2_665 2_665
O1A Cu1 Cu1 168.96(10) . 2_665
C11 O11 Cu1 121.2(4) . .
C11 O12 Cu1 122.7(4) . 2_665
O11 C11 O12 126.6(5) . .
O11 C11 C12 118.3(6) . .
O12 C11 C12 115.1(5) . .
C15 C12 C14 110.1(9) . .
C15 C12 C13 108.4(8) . .
C14 C12 C13 108.4(8) . .
C15 C12 C11 108.1(6) . .
C14 C12 C11 109.6(6) . .
C13 C12 C11 112.2(6) . .
C21 O21 Cu1 121.1(4) . .
C21 O22 Cu1 122.7(4) . 2_665
O22 C21 O21 126.7(6) . .
O22 C21 C22 117.1(6) . .
O21 C21 C22 116.2(6) . .
C25 C22 C24 109.7(10) . .
C25 C22 C23 108.9(8) . .
C24 C22 C23 108.1(8) . .
C25 C22 C21 110.3(6) . .
C24 C22 C21 108.9(6) . .
C23 C22 C21 110.9(6) . .
O2 Cu2 O2 179.998(1) . 2_756
O2 Cu2 N3A 91.04(17) . .
O2 Cu2 N3A 88.96(17) 2_756 .
O2 Cu2 N3A 88.96(17) . 2_756
O2 Cu2 N3A 91.04(17) 2_756 2_756
N3A Cu2 N3A 180.0 . 2_756
O2 Cu2 O1 93.33(15) . 2_756
O2 Cu2 O1 86.67(15) 2_756 2_756
N3A Cu2 O1 93.18(17) . 2_756
N3A Cu2 O1 86.82(17) 2_756 2_756
O2 Cu2 O1 86.67(15) . .
O2 Cu2 O1 93.33(15) 2_756 .
N3A Cu2 O1 86.82(17) . .
N3A Cu2 O1 93.18(17) 2_756 .
O1 Cu2 O1 180.0 2_756 .
C2 O1 Cu2 120.4(4) . .
F1A C1 F2A 108.7(19) . .
F1A C1 F2 131.7(19) . .
F2A C1 F2 65.5(14) . .
F1A C1 F3 33(2) . .
F2A C1 F3 130.1(11) . .
F2 C1 F3 111.7(15) . .
F1A C1 F3A 110(2) . .
F2A C1 F3A 103.2(18) . .
F2 C1 F3A 39.4(13) . .
F3 C1 F3A 79.1(15) . .
F1A C1 F1 70.9(17) . .
F2A C1 F1 41.7(13) . .
F2 C1 F1 103.5(14) . .
F3 C1 F1 101.1(11) . .
F3A C1 F1 133.0(14) . .
F1A C1 C2 115.2(15) . .
F2A C1 C2 111.0(12) . .
F2 C1 C2 110.9(9) . .
F3 C1 C2 115.3(9) . .
F3A C1 C2 108.3(11) . .
F1 C1 C2 113.4(10) . .
F2A F1 C1 61.8(15) . .
F2A F1 F1A 105(2) . .
C1 F1 F1A 47.2(11) . .
F3A F2 C1 73(2) . .
F3A F2 F2A 126(3) . .
C1 F2 F2A 55.5(11) . .
F1A F3 C1 60(3) . .
F1A F3 F3A 108(3) . .
C1 F3 F3A 51.0(10) . .
F3 F1A C1 87(4) . .
F3 F1A F1 140(4) . .
C1 F1A F1 61.9(15) . .
F1 F2A C1 76.5(19) . .
F1 F2A F2 129(3) . .
C1 F2A F2 59.0(13) . .
F2 F3A C1 68(2) . .
F2 F3A F3 110(3) . .
C1 F3A F3 49.9(12) . .
O1 C2 C3 129.2(6) . .
O1 C2 C1 113.6(7) . .
C3 C2 C1 117.0(7) . .
C4 C3 C2 124.9(6) . .
O2 C4 C3 130.6(6) . .
O2 C4 C5 113.4(6) . .
C3 C4 C5 116.1(6) . .
F5 C5 F6 107.1(7) . .
F5 C5 F4 105.5(7) . .
F6 C5 F4 104.2(7) . .
F5 C5 C4 111.4(6) . .
F6 C5 C4 115.7(7) . .
F4 C5 C4 112.3(6) . .
C4 O2 Cu2 127.7(4) . .
N1A O1A Cu1 142.5(3) . .
O1A N1A C7A 124.3(4) . .
O1A N1A C1A 124.0(4) . .
C7A N1A C1A 111.6(4) . .
N1A C1A C2A 110.8(4) . .
N1A C1A C3A 105.1(4) . .
C2A C1A C3A 109.9(5) . .
N1A C1A C4A 100.5(4) . .
C2A C1A C4A 115.8(5) . .
C3A C1A C4A 113.7(4) . .
N2A C4A C5A 106.4(5) . .
N2A C4A C6A 110.8(4) . .
C5A C4A C6A 108.6(5) . .
N2A C4A C1A 101.8(4) . .
C5A C4A C1A 113.7(4) . .
C6A C4A C1A 115.1(5) . .
O2A N2A C7A 125.7(5) . .
O2A N2A C4A 123.3(4) . .
C7A N2A C4A 110.5(4) . .
N1A C7A N2A 109.4(5) . .
N1A C7A C8A 126.5(5) . .
N2A C7A C8A 124.1(5) . .
C9A C8A N4A 105.6(5) . .
C9A C8A C7A 130.9(6) . .
N4A C8A C7A 123.5(5) . .
C8A C9A N3A 109.3(5) . .
C10A N3A C9A 105.8(5) . .
C10A N3A Cu2 127.1(4) . .
C9A N3A Cu2 126.9(4) . .
N3A C10A N4A 112.6(5) . .
C10A N4A C8A 106.7(5) . .
C10A N4A C11A 127.2(5) . .
C8A N4A C11A 125.9(5) . .
C1S C2S C7S 106.8 . .
C1S C2S C3S 133.2 . .
C7S C2S C3S 120.0 . .
C2S C3S C4S 120.0 . .
C5S C4S C3S 120.0 . .
C4S C5S C6S 120.0 . .
C5S C6S C7S 120.0 . .
C2S C7S C6S 120.0 . .
C5SA C2SA C4SA 112.5(13) 2_666 2_666
C5SA C2SA C6SA 93.8(12) 2_666 2_666
C4SA C2SA C6SA 142.2(11) 2_666 2_666
C5SA C2SA C3SA 108.2(10) 2_666 .
C4SA C2SA C3SA 131.1(5) 2_666 .
C6SA C2SA C3SA 14.4(4) 2_666 .
C5SA C2SA C7SA 125.8(12) 2_666 .
C4SA C2SA C7SA 13.3(4) 2_666 .
C6SA C2SA C7SA 132.7(5) 2_666 .
C3SA C2SA C7SA 120.0 . .
C6SA C3SA C7SA 146(3) 2_666 2_666
C6SA C3SA C2SA 71.9(10) 2_666 .
C7SA C3SA C2SA 122.6(4) 2_666 .
C6SA C3SA C4SA 154(2) 2_666 .
C7SA C3SA C4SA 8.1(6) 2_666 .
C2SA C3SA C4SA 120.0 . .
C6SA C3SA C5SA 59.5(9) 2_666 2_666
C7SA C3SA C5SA 132.4(8) 2_666 2_666
C2SA C3SA C5SA 12.4(4) . 2_666
C4SA C3SA C5SA 131.0(4) . 2_666
C7SA C4SA C2SA 112.5(13) 2_666 2_666
C7SA C4SA C3SA 26(2) 2_666 .
C2SA C4SA C3SA 108.4(5) 2_666 .
C7SA C4SA C5SA 125.8(12) 2_666 .
C2SA C4SA C5SA 13.3(4) 2_666 .
C3SA C4SA C5SA 120.0 . .
C7SA C4SA C1SA 76(2) 2_666 2_666
C2SA C4SA C1SA 151(3) 2_666 2_666
C3SA C4SA C1SA 91(2) . 2_666
C5SA C4SA C1SA 146(2) . 2_666
C7SA C4SA C6SA 21.1(17) 2_666 2_666
C2SA C4SA C6SA 109.5(5) 2_666 2_666
C3SA C4SA C6SA 5.1(4) . 2_666
C5SA C4SA C6SA 121.7(2) . 2_666
C1SA C4SA C6SA 88(2) 2_666 2_666
C2SA C5SA C4SA 54.2(12) 2_666 .
C2SA C5SA C6SA 71.8(10) 2_666 .
C4SA C5SA C6SA 120.0 . .
C2SA C5SA C3SA 59.5(9) 2_666 2_666
C4SA C5SA C3SA 108.7(4) . 2_666
C6SA C5SA C3SA 12.4(4) . 2_666
C2SA C5SA C7SA 44.2(11) 2_666 2_666
C4SA C5SA C7SA 10.0(3) . 2_666
C6SA C5SA C7SA 111.3(3) . 2_666
C3SA C5SA C7SA 99.7(6) 2_666 2_666
C3SA C6SA C2SA 93.8(12) 2_666 2_666
C3SA C6SA C5SA 108.1(10) 2_666 .
C2SA C6SA C5SA 14.4(4) 2_666 .
C3SA C6SA C7SA 26(2) 2_666 .
C2SA C6SA C7SA 106.9(5) 2_666 .
C5SA C6SA C7SA 120.0 . .
C3SA C6SA C4SA 21.1(17) 2_666 2_666
C2SA C6SA C4SA 104.5(6) 2_666 2_666
C5SA C6SA C4SA 118.0(2) . 2_666
C7SA C6SA C4SA 5.1(4) . 2_666
C4SA C7SA C3SA 146(3) 2_666 2_666
C4SA C7SA C2SA 54.2(12) 2_666 .
C3SA C7SA C2SA 116.9(4) 2_666 .
C4SA C7SA C6SA 154(2) 2_666 .
C3SA C7SA C6SA 8.1(6) 2_666 .
C2SA C7SA C6SA 120.0 . .
C4SA C7SA C1SA 92(2) 2_666 .
C3SA C7SA C1SA 107(2) 2_666 .
C2SA C7SA C1SA 136(2) . .
C6SA C7SA C1SA 103(2) . .
C4SA C7SA C5SA 44.2(11) 2_666 2_666
C3SA C7SA C5SA 124.4(5) 2_666 2_666
C2SA C7SA C5SA 10.0(3) . 2_666
C6SA C7SA C5SA 128.4(3) . 2_666
C1SA C7SA C5SA 129(2) . 2_666
C7SA C1SA C4SA 12.6(4) . 2_666

loop_
_geom_bond_atom_site_label_1
_geom_bond_atom_site_label_2
_geom_bond_distance
_geom_bond_site_symmetry_2
Cu1 O12 1.945(4) 2_665
Cu1 O11 1.946(4) .
Cu1 O21 1.949(4) .
Cu1 O22 1.951(4) 2_665
Cu1 O1A 2.275(4) .
Cu1 Cu1 2.5875(17) 2_665
O11 C11 1.232(6) .
O12 C11 1.262(6) .
O12 Cu1 1.945(4) 2_665
C11 C12 1.539(8) .
C12 C15 1.455(10) .
C12 C14 1.469(11) .
C12 C13 1.500(9) .
O21 C21 1.259(6) .
O22 C21 1.233(7) .
O22 Cu1 1.951(4) 2_665
C21 C22 1.535(8) .
C22 C25 1.465(10) .
C22 C24 1.473(11) .
C22 C23 1.476(9) .
Cu2 O2 1.992(4) .
Cu2 O2 1.992(4) 2_756
Cu2 N3A 2.002(5) .
Cu2 N3A 2.002(5) 2_756
Cu2 O1 2.312(4) 2_756
Cu2 O1 2.312(4) .
O1 C2 1.224(7) .
C1 F1A 1.14(2) .
C1 F2A 1.247(18) .
C1 F2 1.297(19) .
C1 F3 1.316(19) .
C1 F3A 1.34(2) .
C1 F1 1.375(17) .
C1 C2 1.535(10) .
F1 F2A 0.94(3) .
F1 F1A 1.47(3) .
F2 F3A 0.89(3) .
F2 F2A 1.38(3) .
F3 F1A 0.72(4) .
F3 F3A 1.69(3) .
C2 C3 1.379(9) .
C3 C4 1.361(8) .
C4 O2 1.246(6) .
C4 C5 1.523(9) .
C5 F5 1.290(8) .
C5 F6 1.318(7) .
C5 F4 1.321(8) .
O1A N1A 1.282(5) .
N1A C7A 1.331(6) .
N1A C1A 1.494(6) .
C1A C2A 1.513(7) .
C1A C3A 1.537(8) .
C1A C4A 1.543(7) .
C4A N2A 1.479(7) .
C4A C5A 1.521(8) .
C4A C6A 1.528(7) .
N2A O2A 1.278(5) .
N2A C7A 1.363(6) .
C7A C8A 1.437(7) .
C8A C9A 1.357(7) .
C8A N4A 1.381(7) .
C9A N3A 1.371(6) .
N3A C10A 1.297(7) .
C10A N4A 1.325(6) .
N4A C11A 1.471(7) .
C1S C2S 1.2104 .
C2S C7S 1.3899 .
C2S C3S 1.3900 .
C3S C4S 1.3901 .
C4S C5S 1.3899 .
C5S C6S 1.3900 .
C6S C7S 1.3900 .
C2SA C5SA 0.346(10) 2_666
C2SA C4SA 1.220(9) 2_666
C2SA C6SA 1.324(6) 2_666
C2SA C3SA 1.3900 .
C2SA C7SA 1.3900 .
C3SA C6SA 0.346(10) 2_666
C3SA C7SA 1.091(12) 2_666
C3SA C4SA 1.3900 .
C3SA C5SA 1.533(7) 2_666
C4SA C7SA 0.346(10) 2_666
C4SA C2SA 1.220(9) 2_666
C4SA C5SA 1.3900 .
C4SA C1SA 1.58(2) 2_666
C4SA C6SA 1.707(11) 2_666
C5SA C2SA 0.346(10) 2_666
C5SA C6SA 1.3901 .
C5SA C3SA 1.533(7) 2_666
C5SA C7SA 1.617(10) 2_666
C6SA C3SA 0.346(10) 2_666
C6SA C2SA 1.324(6) 2_666
C6SA C7SA 1.3901 .
C6SA C4SA 1.707(11) 2_666
C7SA C4SA 0.346(10) 2_666
C7SA C3SA 1.091(12) 2_666
C7SA C1SA 1.53(2) .
C7SA C5SA 1.617(10) 2_666
C1SA C4SA 1.58(2) 2_666
